data_1545651
loop_
_publ_author_name
'Meng, Chen-Hong'
'Xia, Ai-Bao'

_publ_section_title
;
 <i>tert</i>-Butyl
 (2<i>S</i>,3<i>R</i>,4<i>R</i>)-7'-bromo-4-methyl-2',5-dioxo-4,5-dihydro-3<i>H</i>-spiro[furan-2,3'-indoline]-3-carboxylate
;
_journal_coeditor_code XU4024
_journal_issue 3
_journal_name_full IUCrData
_journal_page_first x170412
_journal_paper_doi 10.1107/S2414314617004126
_journal_volume 2
_journal_year 2017
_chemical_formula_iupac 'C17 H18 Br N O5'
_chemical_formula_moiety 'C17 H18 Br N O5'
_chemical_formula_sum 'C17 H18 Br N O5'
_chemical_formula_weight 396.23
_chemical_name_systematic
'<i>tert</i>-Butyl (2<i>S</i>,3<i>R</i>,4<i>R</i>)-7'-bromo-4-methyl-2',5-dioxo-4,5-dihydro-3<i>H</i>-spiro[furan-2,3'-indoline]-3-carboxylate'
_space_group_crystal_system orthorhombic
_space_group_IT_number 19
_space_group_name_Hall 'P 2ac 2ab'
_space_group_name_H-M_alt 'P 21 21 21'
_symmetry_space_group_name_Hall 'P 2ac 2ab'
_symmetry_space_group_name_H-M 'P 21 21 21'
_atom_sites_solution_hydrogens geom
_atom_sites_solution_primary dual
_cell_angle_alpha 90
_cell_angle_beta 90
_cell_angle_gamma 90
_cell_formula_units_Z 4
_cell_length_a 7.7040(18)
_cell_length_b 9.325(2)
_cell_length_c 25.540(6)
_cell_measurement_reflns_used 2454
_cell_measurement_temperature 296
_cell_measurement_theta_max 21.21
_cell_measurement_theta_min 2.70
_cell_volume 1834.8(7)
_computing_cell_refinement
;
SAINT (Bruker, 2009)
;
_computing_data_collection
;
APEX2 (Bruker, 2009)
;
_computing_data_reduction
;
SAINT (Bruker, 2009)
;
_computing_molecular_graphics
;
<i>OLEX2</i> (Dolomanov <i>et al.</i>,  2009)
;
_computing_publication_material
;
<i>OLEX2</i> (Dolomanov <i>et al.</i>,  2009)
;
_computing_structure_refinement
;
SHELXL2016 (Sheldrick, 2015b)
;
_computing_structure_solution
;
SHELXT (Sheldrick, 2015a)
;
_diffrn_ambient_temperature 296.15
_diffrn_measured_fraction_theta_full 0.999
_diffrn_measured_fraction_theta_max 0.998
_diffrn_measurement_device_type 'Bruker APEXII CCD'
_diffrn_measurement_method '\f and \w scans'
_diffrn_radiation_monochromator graphite
_diffrn_radiation_type MoK\a
_diffrn_radiation_wavelength 0.71073
_diffrn_reflns_av_R_equivalents 0.0527
_diffrn_reflns_limit_h_max 10
_diffrn_reflns_limit_h_min -8
_diffrn_reflns_limit_k_max 12
_diffrn_reflns_limit_k_min -12
_diffrn_reflns_limit_l_max 33
_diffrn_reflns_limit_l_min -30
_diffrn_reflns_number 15033
_diffrn_reflns_theta_full 25.242
_diffrn_reflns_theta_max 27.580
_diffrn_reflns_theta_min 2.325
_diffrn_standards_number 0
_exptl_absorpt_coefficient_mu 2.265
_exptl_absorpt_correction_T_max 0.7456
_exptl_absorpt_correction_T_min 0.6226
_exptl_absorpt_correction_type multi-scan
_exptl_absorpt_process_details
;
(SADABS; Bruker, 2009)
;
_exptl_crystal_colour colourless
_exptl_crystal_density_diffrn 1.434
_exptl_crystal_description block
_exptl_crystal_F_000 808
_exptl_crystal_size_max 0.2
_exptl_crystal_size_mid 0.18
_exptl_crystal_size_min 0.15
_refine_diff_density_max 0.307
_refine_diff_density_min -0.409
_refine_ls_abs_structure_details
;
Flack <i>x</i> determined using 776 quotients
[(<i>I</i>^+^)-(<i>I</i>^-^)]/[(<i>I</i>^+^)+(<i>I</i>^-^)]
(Parsons <i>et al.</i> (2013)
;
_refine_ls_abs_structure_Flack 0.045(8)
_refine_ls_extinction_method none
_refine_ls_goodness_of_fit_ref 0.997
_refine_ls_hydrogen_treatment constr
_refine_ls_matrix_type full
_refine_ls_number_parameters 221
_refine_ls_number_reflns 4233
_refine_ls_number_restraints 0
_refine_ls_restrained_S_all 0.997
_refine_ls_R_factor_all 0.1034
_refine_ls_R_factor_gt 0.0417
_refine_ls_shift/su_max 0.005
_refine_ls_shift/su_mean 0.001
_refine_ls_structure_factor_coef Fsqd
_refine_ls_weighting_details 'w=1/[\s^2^(Fo^2^)+(0.0197P)^2^+0.3907P] where P=(Fo^2^+2Fc^2^)/3'
_refine_ls_weighting_scheme calc
_refine_ls_wR_factor_gt 0.0805
_refine_ls_wR_factor_ref 0.0982
_reflns_number_gt 2395
_reflns_number_total 4233
_reflns_threshold_expression 'I > 2\s(I)'
_cod_data_source_file xu4024sup1.cif
_cod_data_source_block I
_cod_database_code 1545651
_shelx_space_group_comment
;
The symmetry employed for this shelxl refinement is uniquely defined
by the following loop, which should always be used as a source of
symmetry information in preference to the above space-group names.
They are only intended as comments.
;
_shelx_estimated_absorpt_t_min 0.660
_shelx_estimated_absorpt_t_max 0.728

loop_
_symmetry_equiv_pos_as_xyz
'x, y, z'
'-x+1/2, -y, z+1/2'
'-x, y+1/2, -z+1/2'
'x+1/2, -y+1/2, -z'

loop_
_atom_site_type_symbol
_atom_site_label
_atom_site_fract_x
_atom_site_fract_y
_atom_site_fract_z
_atom_site_U_iso_or_equiv
_atom_site_adp_type
_atom_site_calc_flag
_atom_site_occupancy
Br Br1 0.15873(10) 0.22044(8) 0.38775(3) 0.1040(3) Uani d 1
O O1 0.3158(4) 0.7880(4) 0.37124(14) 0.0668(10) Uani d 1
O O2 0.5385(4) 0.7426(3) 0.46266(11) 0.0491(8) Uani d 1
O O3 0.6907(5) 0.9121(4) 0.50236(13) 0.0632(9) Uani d 1
O O4 0.9313(4) 0.5704(4) 0.35412(15) 0.0710(11) Uani d 1
O O5 0.6721(4) 0.5706(4) 0.31393(12) 0.0589(9) Uani d 1
N N1 0.2987(4) 0.5445(4) 0.38441(15) 0.0456(9) Uani d 1
H H1 0.200354 0.527700 0.369701 0.055 Uiso calc 1
C C1 0.3996(5) 0.4405(5) 0.40811(16) 0.0403(11) Uani d 1
C C2 0.3682(7) 0.2968(5) 0.41343(19) 0.0555(13) Uani d 1
C C3 0.4891(8) 0.2103(6) 0.4385(2) 0.0669(15) Uani d 1
H H3 0.467995 0.112717 0.442548 0.080 Uiso calc 1
C C4 0.6398(8) 0.2692(6) 0.4573(2) 0.0665(14) Uani d 1
H H4 0.721780 0.210557 0.473309 0.080 Uiso calc 1
C C5 0.6716(7) 0.4152(5) 0.45275(18) 0.0541(12) Uani d 1
H H5 0.773123 0.454872 0.466110 0.065 Uiso calc 1
C C6 0.5513(5) 0.4998(5) 0.42830(17) 0.0393(10) Uani d 1
C C7 0.5467(5) 0.6563(5) 0.41609(17) 0.0390(10) Uani d 1
C C8 0.3726(5) 0.6752(5) 0.38708(19) 0.0438(10) Uani d 1
C C9 0.7002(5) 0.7210(4) 0.38479(17) 0.0404(9) Uani d 1
H H9 0.654755 0.798353 0.362711 0.049 Uiso calc 1
C C10 0.8135(5) 0.7878(5) 0.42684(17) 0.0445(10) Uani d 1
H H10 0.891596 0.714153 0.440759 0.053 Uiso calc 1
C C11 0.6835(6) 0.8254(5) 0.46789(18) 0.0448(11) Uani d 1
C C12 0.9204(7) 0.9154(6) 0.4098(2) 0.0705(16) Uani d 1
H H12A 1.003919 0.885478 0.384145 0.106 Uiso calc 1
H H12B 0.979583 0.954926 0.439560 0.106 Uiso calc 1
H H12C 0.845509 0.986824 0.394879 0.106 Uiso calc 1
C C13 0.7859(6) 0.6122(5) 0.34975(19) 0.0468(12) Uani d 1
C C14 0.7091(8) 0.4580(7) 0.2748(2) 0.0746(17) Uani d 1
C C15 0.5424(9) 0.4487(10) 0.2447(3) 0.148(4) Uani d 1
H H15A 0.447612 0.435786 0.268690 0.223 Uiso calc 1
H H15B 0.547288 0.368761 0.221100 0.223 Uiso calc 1
H H15C 0.525443 0.535527 0.225212 0.223 Uiso calc 1
C C16 0.7422(9) 0.3181(8) 0.3026(3) 0.101(2) Uani d 1
H H16A 0.844640 0.326657 0.323833 0.151 Uiso calc 1
H H16B 0.758473 0.243214 0.277316 0.151 Uiso calc 1
H H16C 0.644720 0.295365 0.324514 0.151 Uiso calc 1
C C17 0.8646(12) 0.5021(10) 0.2419(3) 0.150(4) Uani d 1
H H17A 0.838599 0.589484 0.223605 0.225 Uiso calc 1
H H17B 0.890277 0.427893 0.216985 0.225 Uiso calc 1
H H17C 0.963218 0.516752 0.264217 0.225 Uiso calc 1

loop_
_atom_site_aniso_label
_atom_site_aniso_U_11
_atom_site_aniso_U_22
_atom_site_aniso_U_33
_atom_site_aniso_U_12
_atom_site_aniso_U_13
_atom_site_aniso_U_23
Br1 0.0990(5) 0.0819(4) 0.1311(6) -0.0540(4) -0.0142(5) -0.0005(5)
O1 0.0514(19) 0.056(2) 0.093(3) 0.0064(18) -0.0066(19) 0.011(2)
O2 0.0485(17) 0.052(2) 0.0472(18) -0.0080(16) 0.0063(15) -0.0150(16)
O3 0.067(2) 0.060(2) 0.063(2) -0.0021(19) -0.0095(19) -0.0219(19)
O4 0.037(2) 0.086(3) 0.090(3) -0.0005(19) -0.0036(18) -0.031(2)
O5 0.0500(18) 0.081(2) 0.0455(19) 0.004(2) -0.0080(17) -0.0234(17)
N1 0.0298(18) 0.051(2) 0.056(2) -0.0074(16) -0.0081(19) -0.005(2)
C1 0.040(2) 0.040(2) 0.041(3) -0.004(2) 0.008(2) 0.000(2)
C2 0.062(3) 0.045(3) 0.060(3) -0.017(3) 0.012(3) -0.001(2)
C3 0.088(4) 0.046(3) 0.067(4) 0.001(3) 0.017(3) 0.011(3)
C4 0.072(4) 0.063(4) 0.065(3) 0.016(3) 0.006(3) 0.015(3)
C5 0.052(3) 0.055(3) 0.055(3) 0.005(3) 0.000(3) 0.002(2)
C6 0.033(2) 0.044(3) 0.040(3) -0.002(2) 0.003(2) -0.002(2)
C7 0.034(2) 0.044(3) 0.039(3) -0.0039(19) 0.002(2) -0.010(2)
C8 0.033(2) 0.049(2) 0.050(3) -0.0010(19) 0.000(2) 0.000(3)
C9 0.035(2) 0.045(2) 0.041(2) -0.0041(19) -0.001(2) -0.002(2)
C10 0.036(2) 0.043(2) 0.055(3) -0.007(2) -0.005(2) -0.005(2)
C11 0.046(3) 0.045(3) 0.043(3) -0.003(2) -0.010(2) -0.001(2)
C12 0.058(3) 0.068(4) 0.085(4) -0.024(3) 0.003(3) -0.007(3)
C13 0.037(3) 0.059(3) 0.044(3) -0.012(2) 0.004(2) -0.001(2)
C14 0.082(4) 0.091(5) 0.051(3) 0.000(4) 0.006(3) -0.029(3)
C15 0.127(6) 0.192(9) 0.125(7) 0.047(7) -0.081(6) -0.092(7)
C16 0.090(5) 0.096(6) 0.116(5) -0.007(4) 0.003(4) -0.046(5)
C17 0.182(8) 0.187(9) 0.081(5) -0.037(8) 0.068(6) -0.049(6)

loop_
_atom_type_symbol
_atom_type_description
_atom_type_scat_dispersion_real
_atom_type_scat_dispersion_imag
_atom_type_scat_source
C C 0.0033 0.0016 'International Tables Vol C Tables 4.2.6.8 and 6.1.1.4'
H H 0.0000 0.0000 'International Tables Vol C Tables 4.2.6.8 and 6.1.1.4'
Br Br -0.2901 2.4595 'International Tables Vol C Tables 4.2.6.8 and 6.1.1.4'
N N 0.0061 0.0033 'International Tables Vol C Tables 4.2.6.8 and 6.1.1.4'
O O 0.0106 0.0060 'International Tables Vol C Tables 4.2.6.8 and 6.1.1.4'

loop_
_geom_angle_atom_site_label_1
_geom_angle_atom_site_label_2
_geom_angle_atom_site_label_3
_geom_angle
C11 O2 C7 111.2(3)
C13 O5 C14 123.2(4)
C1 N1 H1 124.0
C8 N1 H1 124.0
C8 N1 C1 112.0(3)
N1 C1 C6 110.9(4)
C2 C1 N1 129.1(4)
C2 C1 C6 120.0(4)
C1 C2 Br1 119.2(4)
C1 C2 C3 119.7(5)
C3 C2 Br1 121.1(4)
C2 C3 H3 120.1
C4 C3 C2 119.8(5)
C4 C3 H3 120.1
C3 C4 H4 119.6
C3 C4 C5 120.9(5)
C5 C4 H4 119.6
C4 C5 H5 120.5
C6 C5 C4 119.0(5)
C6 C5 H5 120.5
C1 C6 C7 106.9(4)
C5 C6 C1 120.6(4)
C5 C6 C7 132.5(4)
O2 C7 C6 112.1(4)
O2 C7 C8 107.2(3)
O2 C7 C9 104.0(3)
C6 C7 C8 103.5(3)
C6 C7 C9 118.1(4)
C8 C7 C9 111.8(3)
O1 C8 N1 128.2(4)
O1 C8 C7 125.1(4)
N1 C8 C7 106.8(4)
C7 C9 H9 108.1
C10 C9 C7 103.5(3)
C10 C9 H9 108.1
C13 C9 C7 112.2(3)
C13 C9 H9 108.1
C13 C9 C10 116.4(4)
C9 C10 H10 108.8
C11 C10 C9 102.0(3)
C11 C10 H10 108.8
C11 C10 C12 112.6(4)
C12 C10 C9 115.6(4)
C12 C10 H10 108.8
O2 C11 C10 110.4(4)
O3 C11 O2 119.5(4)
O3 C11 C10 130.2(4)
C10 C12 H12A 109.5
C10 C12 H12B 109.5
C10 C12 H12C 109.5
H12A C12 H12B 109.5
H12A C12 H12C 109.5
H12B C12 H12C 109.5
O4 C13 O5 126.2(5)
O4 C13 C9 125.2(4)
O5 C13 C9 108.5(4)
O5 C14 C15 102.9(5)
O5 C14 C16 109.1(5)
O5 C14 C17 109.5(5)
C15 C14 C16 109.6(7)
C15 C14 C17 114.1(6)
C16 C14 C17 111.2(6)
C14 C15 H15A 109.5
C14 C15 H15B 109.5
C14 C15 H15C 109.5
H15A C15 H15B 109.5
H15A C15 H15C 109.5
H15B C15 H15C 109.5
C14 C16 H16A 109.5
C14 C16 H16B 109.5
C14 C16 H16C 109.5
H16A C16 H16B 109.5
H16A C16 H16C 109.5
H16B C16 H16C 109.5
C14 C17 H17A 109.5
C14 C17 H17B 109.5
C14 C17 H17C 109.5
H17A C17 H17B 109.5
H17A C17 H17C 109.5
H17B C17 H17C 109.5

loop_
_geom_bond_atom_site_label_1
_geom_bond_atom_site_label_2
_geom_bond_distance
Br1 C2 1.882(5)
O1 C8 1.209(5)
O2 C7 1.438(5)
O2 C11 1.364(5)
O3 C11 1.196(5)
O4 C13 1.191(5)
O5 C13 1.325(5)
O5 C14 1.478(6)
N1 H1 0.8600
N1 C1 1.382(5)
N1 C8 1.347(5)
C1 C2 1.369(6)
C1 C6 1.392(6)
C2 C3 1.389(7)
C3 H3 0.9300
C3 C4 1.371(7)
C4 H4 0.9300
C4 C5 1.388(7)
C5 H5 0.9300
C5 C6 1.368(6)
C6 C7 1.493(6)
C7 C8 1.543(6)
C7 C9 1.550(6)
C9 H9 0.9800
C9 C10 1.518(6)
C9 C13 1.506(6)
C10 H10 0.9800
C10 C11 1.492(7)
C10 C12 1.511(6)
C12 H12A 0.9600
C12 H12B 0.9600
C12 H12C 0.9600
C14 C15 1.498(8)
C14 C16 1.508(10)
C14 C17 1.520(9)
C15 H15A 0.9600
C15 H15B 0.9600
C15 H15C 0.9600
C16 H16A 0.9600
C16 H16B 0.9600
C16 H16C 0.9600
C17 H17A 0.9600
C17 H17B 0.9600
C17 H17C 0.9600

loop_
_geom_hbond_atom_site_label_D
_geom_hbond_atom_site_label_H
_geom_hbond_atom_site_label_A
_geom_hbond_site_symmetry_A
_geom_hbond_distance_DH
_geom_hbond_distance_HA
_geom_hbond_distance_DA
_geom_hbond_angle_DHA
N1 H1 O4 1_455 0.86 2.15 2.944(4) 154

_cod_database_fobs_code 1545651
